data_2012716
loop_
_publ_author_name
'Low, John N.'
'Quesada, Antonio'
'Marchal, Antonio'
'Nogueras, Manuel'
'S\'anchez, Adolfo'
'Glidewell, Christopher'

_publ_section_title
;
 4-Amino-6-benzyloxy-2-(methylsulfanyl)-5-nitrosopyrimidine:
 hydrogen-bonded dimers linked into \p-stacked chains
;
_journal_issue 5
_journal_name_full 'Acta Crystallographica Section C'
_journal_page_first o284
_journal_page_last o286
_journal_paper_doi 10.1107/S0108270102005735
_journal_volume 58
_journal_year 2002
_chemical_formula_iupac 'C12 H12 N4 O2 S'
_chemical_formula_moiety 'C12 H12 N4 O2 S'
_chemical_formula_sum 'C12 H12 N4 O2 S'
_chemical_formula_weight 276.32
_chemical_name_systematic
;
 ?
;
_space_group_IT_number 14
_symmetry_cell_setting monoclinic
_symmetry_space_group_name_Hall '-P 2ybc'
_symmetry_space_group_name_H-M 'P 1 21/c 1'
_atom_sites_solution_hydrogens geom
_atom_sites_solution_primary direct
_atom_sites_solution_secondary difmap
_cell_angle_alpha 90.00
_cell_angle_beta 90.830(2)
_cell_angle_gamma 90.00
_cell_formula_units_Z 8
_cell_length_a 15.6152(10)
_cell_length_b 9.1842(6)
_cell_length_c 17.7920(11)
_cell_measurement_reflns_used 6223
_cell_measurement_temperature 120(2)
_cell_measurement_theta_max 28.98
_cell_measurement_theta_min 1.30
_cell_volume 2551.3(3)
_computing_cell_refinement SMART
_computing_data_collection 'SMART (Bruker, 1997)'
_computing_data_reduction 'SHELXTL (Bruker, 1997)'
_computing_molecular_graphics 'PLATON (Spek, 2002)'
_computing_publication_material 'SHELXL97 and PRPKAPPA (Ferguson, 1999)'
_computing_structure_refinement 'SHELXL97 (Sheldrick, 1997)'
_computing_structure_solution 'SHELXS97 (Sheldrick, 1997)'
_diffrn_ambient_temperature 120(2)
_diffrn_measured_fraction_theta_full 1.000
_diffrn_measured_fraction_theta_max 0.917
_diffrn_measurement_device_type 'Bruker-SMART-1000 CCD'
_diffrn_measurement_method '\f scans, and \w scans with \k offsets'
_diffrn_radiation_monochromator graphite
_diffrn_radiation_source 'fine-focus sealed X-ray tube'
_diffrn_radiation_type MoK\a
_diffrn_radiation_wavelength 0.71073
_diffrn_reflns_av_R_equivalents 0.0233
_diffrn_reflns_av_sigmaI/netI 0.0231
_diffrn_reflns_limit_h_max 20
_diffrn_reflns_limit_h_min -20
_diffrn_reflns_limit_k_max 12
_diffrn_reflns_limit_k_min -12
_diffrn_reflns_limit_l_max 23
_diffrn_reflns_limit_l_min -23
_diffrn_reflns_number 24010
_diffrn_reflns_theta_full 25.00
_diffrn_reflns_theta_max 28.98
_diffrn_reflns_theta_min 1.30
_diffrn_standards_decay_% negligible
_exptl_absorpt_coefficient_mu 0.257
_exptl_absorpt_correction_T_max 0.950
_exptl_absorpt_correction_T_min 0.882
_exptl_absorpt_correction_type multi-scan
_exptl_absorpt_process_details '(SADABS; Bruker, 1997)'
_exptl_crystal_colour colourless
_exptl_crystal_density_diffrn 1.439
_exptl_crystal_density_method 'not measured'
_exptl_crystal_description block
_exptl_crystal_F_000 1152
_exptl_crystal_size_max 0.50
_exptl_crystal_size_mid 0.35
_exptl_crystal_size_min 0.20
_refine_diff_density_max 0.346
_refine_diff_density_min -0.245
_refine_ls_extinction_method none
_refine_ls_goodness_of_fit_ref 1.046
_refine_ls_hydrogen_treatment constr
_refine_ls_matrix_type full
_refine_ls_number_parameters 345
_refine_ls_number_reflns 6223
_refine_ls_number_restraints 0
_refine_ls_restrained_S_all 1.046
_refine_ls_R_factor_all 0.0507
_refine_ls_R_factor_gt 0.0365
_refine_ls_shift/su_max 0.001
_refine_ls_shift/su_mean 0.000
_refine_ls_structure_factor_coef Fsqd
_refine_ls_weighting_details 'w = 1/[\s^2^(Fo^2^)+(0.058P)^2^+0.327P] where P = (Fo^2^+2Fc^2^)/3'
_refine_ls_weighting_scheme calc
_refine_ls_wR_factor_gt 0.0962
_refine_ls_wR_factor_ref 0.1011
_reflns_number_gt 4840
_reflns_number_total 6223
_reflns_threshold_expression I>2\s(I)
_cod_data_source_file na1564.cif
_cod_data_source_block I
_cod_original_sg_symbol_H-M 'P 21/c'
_cod_database_code 2012716

loop_
_symmetry_equiv_pos_as_xyz
'x, y, z'
'-x, y+1/2, -z+1/2'
'-x, -y, -z'
'x, -y+1/2, z+1/2'

loop_
_atom_site_label
_atom_site_fract_x
_atom_site_fract_y
_atom_site_fract_z
_atom_site_U_iso_or_equiv
_atom_site_adp_type
_atom_site_calc_flag
_atom_site_refinement_flags
_atom_site_occupancy
_atom_site_disorder_assembly
_atom_site_disorder_group
_atom_site_type_symbol
N11 0.26619(7) 0.57631(12) 0.38289(6) 0.0256(2) Uani d . 1 . . N
C12 0.34204(8) 0.50920(15) 0.39377(7) 0.0251(3) Uani d . 1 . . C
S12 0.37614(2) 0.38279(4) 0.32777(2) 0.03292(10) Uani d . 1 . . S
C121 0.29268(10) 0.3893(2) 0.25706(9) 0.0404(4) Uani d . 1 . . C
N13 0.39803(7) 0.52625(12) 0.45058(6) 0.0253(2) Uani d . 1 . . N
C14 0.37771(8) 0.62629(15) 0.50305(7) 0.0250(3) Uani d . 1 . . C
N14 0.43291(7) 0.64343(14) 0.55976(7) 0.0315(3) Uani d . 1 . . N
C15 0.29961(8) 0.70870(15) 0.49700(8) 0.0261(3) Uani d . 1 . . C
N15 0.27135(8) 0.81465(14) 0.54536(7) 0.0363(3) Uani d . 1 . . N
O15 0.31865(7) 0.84115(13) 0.60181(6) 0.0432(3) Uani d . 1 . . O
C16 0.24639(8) 0.67458(15) 0.43399(8) 0.0255(3) Uani d . 1 . . C
O16 0.17207(6) 0.74563(11) 0.42737(6) 0.0298(2) Uani d . 1 . . O
C167 0.11727(9) 0.70483(16) 0.36374(8) 0.0312(3) Uani d . 1 . . C
C161 0.04088(9) 0.80449(16) 0.36150(8) 0.0288(3) Uani d . 1 . . C
C162 0.00075(10) 0.85356(16) 0.42541(8) 0.0330(3) Uani d . 1 . . C
C163 -0.07137(10) 0.94235(17) 0.42015(9) 0.0355(3) Uani d . 1 . . C
C164 -0.10439(10) 0.98162(19) 0.35154(9) 0.0410(4) Uani d . 1 . . C
C165 -0.06544(12) 0.9315(2) 0.28700(10) 0.0558(5) Uani d . 1 . . C
C166 0.00637(11) 0.8434(2) 0.29205(9) 0.0479(5) Uani d . 1 . . C
N21 0.23421(7) 0.27186(13) 0.50043(6) 0.0264(2) Uani d . 1 . . N
C22 0.15755(8) 0.30913(15) 0.46994(7) 0.0261(3) Uani d . 1 . . C
S22 0.12166(2) 0.21882(4) 0.38943(2) 0.03311(10) Uani d . 1 . . S
C221 0.20532(10) 0.09006(17) 0.37297(10) 0.0390(4) Uani d . 1 . . C
N23 0.10250(7) 0.40863(13) 0.49387(6) 0.0273(3) Uani d . 1 . . N
C24 0.12322(8) 0.47877(16) 0.55858(8) 0.0281(3) Uani d . 1 . . C
N24 0.06825(8) 0.57627(15) 0.58339(7) 0.0383(3) Uani d . 1 . . N
C25 0.20171(9) 0.44616(16) 0.59792(8) 0.0293(3) Uani d . 1 . . C
N25 0.22988(8) 0.50434(16) 0.66500(7) 0.0407(3) Uani d . 1 . . N
O25 0.18349(8) 0.60084(15) 0.69388(7) 0.0528(3) Uani d . 1 . . O
C26 0.25442(8) 0.34040(15) 0.56363(8) 0.0270(3) Uani d . 1 . . C
O26 0.32842(6) 0.31138(11) 0.59831(5) 0.0303(2) Uani d . 1 . . O
C267 0.38374(9) 0.20328(17) 0.56463(9) 0.0335(3) Uani d . 1 . . C
C261 0.45856(9) 0.18088(17) 0.61798(9) 0.0337(3) Uani d . 1 . . C
C262 0.50491(11) 0.0520(2) 0.61235(12) 0.0511(5) Uani d . 1 . . C
C263 0.57526(12) 0.0281(2) 0.65882(14) 0.0668(6) Uani d . 1 . . C
C264 0.60074(11) 0.1306(2) 0.71148(13) 0.0611(6) Uani d . 1 . . C
C265 0.55452(10) 0.2569(2) 0.71799(10) 0.0480(5) Uani d . 1 . . C
C266 0.48365(9) 0.28248(19) 0.67110(9) 0.0389(4) Uani d . 1 . . C
H12A 0.2367 0.3832 0.2812 0.061 Uiso calc R 1 . . H
H12B 0.2992 0.3072 0.2224 0.061 Uiso calc R 1 . . H
H12C 0.2966 0.4809 0.2291 0.061 Uiso calc R 1 . . H
H14A 0.4800 0.5909 0.5618 0.038 Uiso calc R 1 . . H
H14B 0.4224 0.7073 0.5953 0.038 Uiso calc R 1 . . H
H16A 0.0983 0.6026 0.3692 0.037 Uiso calc R 1 . . H
H16B 0.1494 0.7133 0.3164 0.037 Uiso calc R 1 . . H
H162 0.0226 0.8264 0.4735 0.040 Uiso calc R 1 . . H
H163 -0.0979 0.9759 0.4647 0.043 Uiso calc R 1 . . H
H164 -0.1534 1.0426 0.3481 0.049 Uiso calc R 1 . . H
H165 -0.0881 0.9576 0.2391 0.067 Uiso calc R 1 . . H
H166 0.0323 0.8092 0.2474 0.058 Uiso calc R 1 . . H
H22A 0.2597 0.1417 0.3671 0.059 Uiso calc R 1 . . H
H22B 0.1922 0.0349 0.3271 0.059 Uiso calc R 1 . . H
H22C 0.2099 0.0230 0.4157 0.059 Uiso calc R 1 . . H
H24A 0.0205 0.5933 0.5581 0.046 Uiso calc R 1 . . H
H24B 0.0794 0.6242 0.6252 0.046 Uiso calc R 1 . . H
H26A 0.4040 0.2378 0.5153 0.040 Uiso calc R 1 . . H
H26B 0.3523 0.1107 0.5570 0.040 Uiso calc R 1 . . H
H262 0.4882 -0.0197 0.5765 0.061 Uiso calc R 1 . . H
H263 0.6066 -0.0601 0.6545 0.080 Uiso calc R 1 . . H
H264 0.6496 0.1137 0.7427 0.073 Uiso calc R 1 . . H
H265 0.5708 0.3273 0.7546 0.058 Uiso calc R 1 . . H
H266 0.4524 0.3707 0.6758 0.047 Uiso calc R 1 . . H

loop_
_atom_site_aniso_label
_atom_site_aniso_U_11
_atom_site_aniso_U_22
_atom_site_aniso_U_33
_atom_site_aniso_U_12
_atom_site_aniso_U_13
_atom_site_aniso_U_23
N11 0.0202(5) 0.0290(6) 0.0275(6) -0.0012(4) -0.0042(4) 0.0013(5)
C12 0.0214(6) 0.0269(7) 0.0270(6) -0.0037(5) -0.0007(5) 0.0006(5)
S12 0.02645(18) 0.0395(2) 0.03268(19) 0.00186(15) -0.00430(14) -0.01012(15)
C121 0.0306(8) 0.0596(11) 0.0308(8) -0.0036(7) -0.0061(6) -0.0118(7)
N13 0.0195(5) 0.0288(6) 0.0276(6) 0.0006(5) -0.0034(4) -0.0007(5)
C14 0.0203(6) 0.0276(7) 0.0269(6) -0.0028(5) -0.0033(5) 0.0012(5)
N14 0.0239(6) 0.0381(7) 0.0324(6) 0.0051(5) -0.0090(5) -0.0083(5)
C15 0.0212(6) 0.0265(7) 0.0306(7) 0.0000(5) -0.0036(5) -0.0001(5)
N15 0.0306(7) 0.0371(7) 0.0409(7) 0.0034(5) -0.0065(5) -0.0090(6)
O15 0.0353(6) 0.0503(7) 0.0437(6) 0.0053(5) -0.0125(5) -0.0178(5)
C16 0.0193(6) 0.0267(7) 0.0305(7) -0.0018(5) -0.0033(5) 0.0050(5)
O16 0.0218(5) 0.0331(5) 0.0343(5) 0.0042(4) -0.0099(4) -0.0013(4)
C167 0.0249(7) 0.0363(8) 0.0320(7) 0.0017(6) -0.0106(6) 0.0006(6)
C161 0.0205(6) 0.0345(8) 0.0314(7) -0.0026(6) -0.0053(5) 0.0046(6)
C162 0.0348(8) 0.0348(8) 0.0293(7) -0.0004(6) -0.0072(6) 0.0022(6)
C163 0.0311(8) 0.0387(8) 0.0367(8) -0.0016(6) 0.0002(6) -0.0033(6)
C164 0.0260(8) 0.0500(10) 0.0467(9) 0.0080(7) -0.0078(7) -0.0018(7)
C165 0.0461(10) 0.0865(15) 0.0344(9) 0.0268(10) -0.0097(8) 0.0083(9)
C166 0.0390(9) 0.0765(13) 0.0283(8) 0.0208(9) 0.0005(7) 0.0071(8)
N21 0.0193(5) 0.0307(6) 0.0293(6) 0.0015(5) -0.0019(4) 0.0056(5)
C22 0.0218(6) 0.0307(7) 0.0257(6) -0.0005(5) -0.0009(5) 0.0060(5)
S22 0.02616(18) 0.0416(2) 0.03141(19) 0.00181(15) -0.00467(14) -0.00393(15)
C221 0.0344(8) 0.0364(8) 0.0463(9) 0.0017(7) 0.0016(7) -0.0075(7)
N23 0.0205(5) 0.0354(6) 0.0259(6) 0.0033(5) -0.0050(4) 0.0024(5)
C24 0.0199(6) 0.0362(8) 0.0281(7) 0.0027(6) -0.0042(5) 0.0029(6)
N24 0.0266(6) 0.0523(8) 0.0358(7) 0.0138(6) -0.0112(5) -0.0106(6)
C25 0.0197(6) 0.0397(8) 0.0282(7) 0.0034(6) -0.0057(5) 0.0027(6)
N25 0.0291(7) 0.0567(9) 0.0361(7) 0.0086(6) -0.0080(5) -0.0073(6)
O25 0.0370(6) 0.0748(9) 0.0460(7) 0.0187(6) -0.0140(5) -0.0226(6)
C26 0.0192(6) 0.0328(7) 0.0287(7) 0.0000(5) -0.0025(5) 0.0102(6)
O26 0.0196(5) 0.0387(6) 0.0324(5) 0.0063(4) -0.0053(4) 0.0053(4)
C267 0.0231(7) 0.0353(8) 0.0420(8) 0.0065(6) -0.0030(6) 0.0043(6)
C261 0.0173(6) 0.0391(8) 0.0447(8) 0.0025(6) 0.0001(6) 0.0159(7)
C262 0.0294(8) 0.0452(10) 0.0787(13) 0.0099(7) -0.0015(8) 0.0112(9)
C263 0.0315(9) 0.0584(13) 0.1103(18) 0.0178(9) -0.0063(11) 0.0271(12)
C264 0.0215(8) 0.0762(14) 0.0852(15) -0.0004(9) -0.0142(9) 0.0438(12)
C265 0.0275(8) 0.0641(12) 0.0520(10) -0.0124(8) -0.0118(7) 0.0252(9)
C266 0.0242(7) 0.0445(9) 0.0476(9) -0.0001(6) -0.0066(6) 0.0177(7)

loop_
_atom_type_symbol
_atom_type_description
_atom_type_scat_dispersion_real
_atom_type_scat_dispersion_imag
_atom_type_scat_source
C C 0.0033 0.0016 'International Tables Vol C Tables 4.2.6.8 and 6.1.1.4'
H H 0.0000 0.0000 'International Tables Vol C Tables 4.2.6.8 and 6.1.1.4'
N N 0.0061 0.0033 'International Tables Vol C Tables 4.2.6.8 and 6.1.1.4'
O O 0.0106 0.0060 'International Tables Vol C Tables 4.2.6.8 and 6.1.1.4'
S S 0.1246 0.1234 'International Tables Vol C Tables 4.2.6.8 and 6.1.1.4'

loop_
_geom_angle_atom_site_label_1
_geom_angle_atom_site_label_2
_geom_angle_atom_site_label_3
_geom_angle
_geom_angle_publ_flag
C16 N11 C12 115.3(2) no
N13 C12 N11 128.3(2) no
N13 C12 S12 112.67(9) no
N11 C12 S12 119.04(9) no
C12 S12 C121 102.95(7) no
S12 C121 H12A 109.5 no
S12 C121 H12B 109.5 no
H12A C121 H12B 109.5 no
S12 C121 H12C 109.5 no
H12A C121 H12C 109.5 no
H12B C121 H12C 109.5 no
C12 N13 C14 116.4(2) no
N14 C14 N13 116.7(2) no
N14 C14 C15 122.4(2) no
N13 C14 C15 120.9(2) no
C14 N14 H14A 120.0 no
C14 N14 H14B 120.0 no
H14A N14 H14B 120.0 no
N15 C15 C16 117.4(2) no
N15 C15 C14 127.2(2) no
C16 C15 C14 115.4(2) no
O15 N15 C15 116.4(2) no
N11 C16 O16 119.0(2) no
N11 C16 C15 123.6(2) no
O16 C16 C15 117.4(2) no
C16 O16 C167 116.3(2) no
O16 C167 C161 108.7(2) no
O16 C167 H16A 110.0 no
C161 C167 H16A 110.0 no
O16 C167 H16B 110.0 no
C161 C167 H16B 110.0 no
H16A C167 H16B 108.3 no
C162 C161 C166 118.3(2) no
C162 C161 C167 123.1(2) no
C166 C161 C167 118.6(2) no
C161 C162 C163 120.8(2) no
C161 C162 H162 119.6 no
C163 C162 H162 119.6 no
C164 C163 C162 120.6(2) no
C164 C163 H163 119.7 no
C162 C163 H163 119.7 no
C163 C164 C165 119.2(2) no
C163 C164 H164 120.4 no
C165 C164 H164 120.4 no
C166 C165 C164 120.3(2) no
C166 C165 H165 119.8 no
C164 C165 H165 119.8 no
C165 C166 C161 120.8(2) no
C165 C166 H166 119.6 no
C161 C166 H166 119.6 no
C26 N21 C22 114.8(2) no
N23 C22 N21 128.3(2) no
N23 C22 S22 112.91(9) no
N21 C22 S22 118.9(2) no
C22 S22 C221 102.85(7) no
S22 C221 H22A 109.5 no
S22 C221 H22B 109.5 no
H22A C221 H22B 109.5 no
S22 C221 H22C 109.5 no
H22A C221 H22C 109.5 no
H22B C221 H22C 109.5 no
C22 N23 C24 116.9(2) no
N24 C24 N23 117.3(2) no
N24 C24 C25 122.2(2) no
N23 C24 C25 120.5(2) no
C24 N24 H24A 120.0 no
C24 N24 H24B 120.0 no
H24A N24 H24B 120.0 no
N25 C25 C26 117.4(2) no
N25 C25 C24 127.1(2) no
C26 C25 C24 115.5(2) no
O25 N25 C25 116.7(2) no
N21 C26 O26 119.6(2) no
N21 C26 C25 124.0(2) no
O26 C26 C25 116.4(2) no
C26 O26 C267 117.7(2) no
O26 C267 C261 107.1(2) no
O26 C267 H26A 110.3 no
C261 C267 H26A 110.3 no
O26 C267 H26B 110.3 no
C261 C267 H26B 110.3 no
H26A C267 H26B 108.6 no
C266 C261 C262 118.8(2) no
C266 C261 C267 123.2(2) no
C262 C261 C267 118.0(2) no
C263 C262 C261 120.1(2) no
C263 C262 H262 120.0 no
C261 C262 H262 120.0 no
C264 C263 C262 121.1(2) no
C264 C263 H263 119.5 no
C262 C263 H263 119.5 no
C265 C264 C263 119.1(2) no
C265 C264 H264 120.5 no
C263 C264 H264 120.5 no
C264 C265 C266 120.3(2) no
C264 C265 H265 119.8 no
C266 C265 H265 119.8 no
C261 C266 C265 120.7(2) no
C261 C266 H266 119.7 no
C265 C266 H266 119.7 no

loop_
_geom_bond_atom_site_label_1
_geom_bond_atom_site_label_2
_geom_bond_site_symmetry_2
_geom_bond_distance
_geom_bond_publ_flag
N11 C12 . 1.347(2) y
C12 N13 . 1.336(2) y
N13 C14 . 1.351(2) y
C14 C15 . 1.438(2) y
C15 C16 . 1.421(2) y
C16 N11 . 1.321(2) y
C12 S12 . 1.740(2) y
S12 C121 . 1.799(2) y
C121 H12A . 0.9800 no
C121 H12B . 0.9800 no
C121 H12C . 0.9800 no
C14 N14 . 1.327(2) y
N14 H14A . 0.8800 no
N14 H14B . 0.8800 no
C15 N15 . 1.376(2) y
N15 O15 . 1.262(2) y
C16 O16 . 1.335(2) y
O16 C167 . 1.458(2) no
C167 C161 . 1.504(2) no
C167 H16A . 0.9900 no
C167 H16B . 0.9900 no
C161 C162 . 1.382(2) no
C161 C166 . 1.388(2) no
C162 C163 . 1.392(2) no
C162 H162 . 0.9500 no
C163 C164 . 1.367(2) no
C163 H163 . 0.9500 no
C164 C165 . 1.386(2) no
C164 H164 . 0.9500 no
C165 C166 . 1.384(2) no
C165 H165 . 0.9500 no
C166 H166 . 0.9500 no
N21 C22 . 1.351(2) y
C22 N23 . 1.329(2) y
N23 C24 . 1.354(2) y
C24 C25 . 1.434(2) y
C25 C26 . 1.417(2) y
C26 N21 . 1.323(2) y
C22 S22 . 1.741(2) y
S22 C221 . 1.789(2) y
C221 H22A . 0.9800 no
C221 H22B . 0.9800 no
C221 H22C . 0.9800 no
C24 N24 . 1.321(2) y
N24 H24A . 0.8800 no
N24 H24B . 0.8800 no
C25 N25 . 1.374(2) y
N25 O25 . 1.259(2) y
C26 O26 . 1.329(2) y
O26 C267 . 1.451(2) no
C267 C261 . 1.509(2) no
C267 H26A . 0.9900 no
C267 H26B . 0.9900 no
C261 C266 . 1.381(2) no
C261 C262 . 1.392(2) no
C262 C263 . 1.383(3) no
C262 H262 . 0.9500 no
C263 C264 . 1.382(3) no
C263 H263 . 0.9500 no
C264 C265 . 1.372(3) no
C264 H264 . 0.9500 no
C265 C266 . 1.396(2) no
C265 H265 . 0.9500 no
C266 H266 . 0.9500 no

loop_
_geom_hbond_atom_site_label_D
_geom_hbond_atom_site_label_H
_geom_hbond_atom_site_label_A
_geom_hbond_site_symmetry_A
_geom_hbond_distance_DH
_geom_hbond_distance_HA
_geom_hbond_distance_DA
_geom_hbond_angle_DHA
_geom_hbond_publ_flag
N14 H14A N13 3_666 0.88 2.20 3.073(2) 171 y
N14 H14B O15 . 0.88 2.04 2.661(2) 127 y
N24 H24A N23 3_566 0.88 2.12 2.985(2) 168 y
N24 H24B O25 . 0.88 2.03 2.655(2) 127 y

loop_
_geom_torsion_atom_site_label_1
_geom_torsion_atom_site_label_2
_geom_torsion_atom_site_label_3
_geom_torsion_atom_site_label_4
_geom_torsion
_geom_torsion_publ_flag
C121 S12 C12 N13 -177.10(10) y
O15 N15 C15 C16 178.50(10) y
C221 S22 C22 N23 -178.00(10) y
O25 N25 C25 C26 178.30(10) y

loop_
_cod_related_entry_id
_cod_related_entry_database
_cod_related_entry_code
1 ChemSpider 4402207
